data_9017781
loop_
_publ_author_name
'Chukanov, N. V.'
'Varlamov, D. A.'
'Nestola, F.'
'Belakovskiy, D. I.'
'Goettlicher, J.'
'Britvin, S. N.'
'Lanza, A.'
'Jancev, S.'

_publ_section_title
;
 Piemontite-(Pb), CaPbAl2Mn3+[Si2O7][SiO4]O(OH), a new mineral species
 of the epidote supergroup
;
_journal_name_full 'Neues Jahrbuch fur Mineralogie, Abhandlungen'
_journal_page_first 275
_journal_page_last 286
_journal_volume 189
_journal_year 2012
_chemical_compound_source '"Mixed Series" formation, Jacupica Mtns, Macedonia'
_chemical_formula_sum 'Al1.69 Ca1.3 Fe0.67 H Mn0.67 O13 Pb0.73 Si2.96'
_chemical_name_mineral Piemontite-(Pb)
_space_group_IT_number 11
_space_group_name_Hall '-P 2yb'
_space_group_name_H-M_alt 'P 1 21/m 1'
_symmetry_space_group_name_H-M 'P 1 21/m 1'
_cell_angle_alpha 90
_cell_angle_beta 114.12
_cell_angle_gamma 90
_cell_length_a 8.936
_cell_length_b 5.697
_cell_length_c 10.26
_cell_formula_units_Z 2
_cell_volume 476.717
_database_code_amcsd 0020679
_exptl_crystal_density_diffrn 4.287
_cod_data_source_file inputs/fixed/downloads/18/18909.cif
_cod_data_source_block 18909
_cod_original_formula_sum 'Ca1.3 Pb.73 Al1.69 Fe.67 Mn.67 Si2.96 O13 H'
_cod_database_code 9017781

loop_
_space_group_symop_operation_xyz
x,y,z
x,1/2-y,z
-x,1/2+y,-z
-x,-y,-z

loop_
_atom_site_label
_atom_site_fract_x
_atom_site_fract_y
_atom_site_fract_z
_atom_site_occupancy
_atom_site_U_iso_or_equiv
Ca 0.76400 0.75000 0.15480 1.00000 0.01760
Pb1 0.58753 0.75000 0.40974 0.73000 0.01850
Ca1 0.58753 0.75000 0.40974 0.30000 0.01850
AlM1 0.00000 0.00000 0.00000 0.65000 0.01390
FeM1 0.00000 0.00000 0.00000 0.34000 0.01390
AlM2 0.00000 0.00000 0.50000 1.00000 0.01430
MnM3 0.29200 0.25000 0.21980 0.67000 0.01540
FeM3 0.29200 0.25000 0.21980 0.33000 0.01540
Sil 0.33850 0.75000 0.04160 1.00000 0.01570
Si2 0.68800 0.25000 0.27750 1.00000 0.01440
Si3 0.17550 0.75000 0.31200 0.96000 0.01420
Al3 0.17550 0.75000 0.31200 0.04000 0.01420
O1 0.23850 0.50730 0.04080 1.00000 0.01760
O2 0.29330 0.51930 0.34180 1.00000 0.01890
O3 0.79550 0.01340 0.34130 1.00000 0.01960
O4 0.05140 0.25000 0.12750 1.00000 0.01600
O5 0.03150 0.75000 0.14520 1.00000 0.01800
O6 0.06740 0.75000 0.40750 1.00000 0.01180
O7 0.51480 0.75000 0.16630 1.00000 0.01900
O8 0.52690 0.25000 0.30860 1.00000 0.02000
O9 0.63920 0.25000 0.10850 1.00000 0.02400
O10 0.08010 0.25000 0.42950 1.00000 0.01450
H 0.06000 0.25000 0.34200 1.00000 0.05000

loop_
_cod_related_entry_id
_cod_related_entry_database
_cod_related_entry_code
1 AMCSD 0020679
